data_7248998
loop_
_publ_author_name
'Loya, Jesus Daniel'
'Agarwal, Sidhaesh A.'
'Lutz, Nicholas'
'Reinheimer, Eric W.'
'Campillo-Alvarado, Gonzalo'

_publ_section_title
;
 Co-crystal formation vs. boron coordination: fluorination in azopyridines
 regulates supramolecular competition
;
_journal_issue 30
_journal_name_full CrystEngComm
_journal_page_first 4017
_journal_page_last 4021
_journal_paper_doi 10.1039/D4CE00611A
_journal_volume 26
_journal_year 2024
_chemical_formula_moiety 'C10 F8 N4'
_chemical_formula_sum 'C10 F8 N4'
_chemical_formula_weight 328.14
_chemical_name_systematic perfluoroazopyridine
_space_group_crystal_system monoclinic
_space_group_IT_number 14
_space_group_name_Hall '-P 2ybc'
_space_group_name_H-M_alt 'P 1 21/c 1'
_atom_sites_solution_primary dual
_audit_creation_date 2024-03-11
_audit_creation_method
;
Olex2 1.5-ac6-017
(compiled 2024.02.01 svn.r2f8d729c for Rigaku Oxford Diffraction, GUI svn.r6920)
;
_audit_update_record
;
2024-04-10 deposited with the CCDC.	2024-07-05 downloaded from the CCDC.
;
_cell_angle_alpha 90
_cell_angle_beta 100.851(12)
_cell_angle_gamma 90
_cell_formula_units_Z 2
_cell_length_a 5.8251(6)
_cell_length_b 15.5339(18)
_cell_length_c 5.9792(8)
_cell_measurement_reflns_used 914
_cell_measurement_temperature 99.98(10)
_cell_measurement_theta_max 25.1900
_cell_measurement_theta_min 3.5530
_cell_volume 531.36(11)
_computing_cell_refinement 'CrysAlisPro 1.171.43.112a (Rigaku OD, 2024)'
_computing_data_collection 'CrysAlisPro system (CCD 43.98a 64-bit (release 24-11-2023))'
_computing_data_reduction 'CrysAlisPro 1.171.43.112a (Rigaku OD, 2024)'
_computing_molecular_graphics 'Olex2 1.5-ac6-017 (Dolomanov et al., 2009)'
_computing_publication_material 'Olex2 1.5-ac6-017 (Dolomanov et al., 2009)'
_computing_structure_refinement 'SHELXL 2018/3 (Sheldrick, 2015)'
_computing_structure_solution 'SHELXT  (Sheldrick, 2015)'
_diffrn_ambient_environment N~2~
_diffrn_ambient_temperature 99.98(10)
_diffrn_detector 'Hybrid Pixel Array Detector'
_diffrn_detector_area_resol_mean 10.0000
_diffrn_measured_fraction_theta_full 0.999
_diffrn_measured_fraction_theta_max 0.999
_diffrn_measurement_details
;
List of Runs (angles in degrees, time in seconds):

  # Type    Start    End  Width  t~exp~   \w     \q     \k     \f   Frames
#--------------------------------------------------------------------------
  1  \w     12.00  58.00   0.50   15.00    --   20.00  54.00 120.00   92
  2  \w     11.00 110.00   0.50   15.00    --   20.00  54.00-150.00  198
  3  \w    -74.00  93.00   0.50   15.00    --   20.00  54.00   0.00  334
  4  \w    -61.00 -28.00   0.50   15.00    --   20.00  54.00  60.00   66
  5  \w     35.00  60.00   0.50   15.00    --   20.00  54.00  60.00   50
  6  \w    -74.00 -48.00   0.50   15.00    --   20.00  54.00-120.00   52
  7  \w     82.00 107.00   0.50   15.00    --   20.00  54.00-120.00   50
  8  \w    -46.00 -21.00   0.50   15.00    --   20.00  54.00 120.00   50
;
_diffrn_measurement_device 'two-circle diffractometer'
_diffrn_measurement_device_type 'XtaLAB Mini II'
_diffrn_measurement_method '\w scans'
_diffrn_orient_matrix_type 'CrysAlisPro convention (1999,Acta A55,543-557)'
_diffrn_orient_matrix_UB_11 -0.0042121000
_diffrn_orient_matrix_UB_12 -0.0340077000
_diffrn_orient_matrix_UB_13 -0.0800851000
_diffrn_orient_matrix_UB_21 0.0335219000
_diffrn_orient_matrix_UB_22 0.0290541000
_diffrn_orient_matrix_UB_23 -0.0794280000
_diffrn_orient_matrix_UB_31 0.1192585000
_diffrn_orient_matrix_UB_32 -0.0092644000
_diffrn_orient_matrix_UB_33 0.0432414000
_diffrn_radiation_monochromator graphite
_diffrn_radiation_probe x-ray
_diffrn_radiation_type 'Mo K\a'
_diffrn_radiation_wavelength 0.71073
_diffrn_reflns_av_R_equivalents 0.0596
_diffrn_reflns_av_unetI/netI 0.0889
_diffrn_reflns_Laue_measured_fraction_full 0.999
_diffrn_reflns_Laue_measured_fraction_max 0.999
_diffrn_reflns_limit_h_max 6
_diffrn_reflns_limit_h_min -6
_diffrn_reflns_limit_k_max 18
_diffrn_reflns_limit_k_min -18
_diffrn_reflns_limit_l_max 7
_diffrn_reflns_limit_l_min -7
_diffrn_reflns_number 3070
_diffrn_reflns_point_group_measured_fraction_full 0.999
_diffrn_reflns_point_group_measured_fraction_max 0.999
_diffrn_reflns_theta_full 24.992
_diffrn_reflns_theta_max 24.992
_diffrn_reflns_theta_min 2.622
_diffrn_source 'fine-focus sealed X-ray tube'
_diffrn_source_type 'Rigaku (Mo) X-ray Source'
_exptl_absorpt_coefficient_mu 0.228
_exptl_absorpt_correction_T_max 1.00000
_exptl_absorpt_correction_T_min 0.51366
_exptl_absorpt_correction_type multi-scan
_exptl_absorpt_process_details
;
CrysAlisPro 1.171.43.112a (Rigaku Oxford Diffraction, 2024)
Empirical absorption correction using spherical harmonics,
implemented in SCALE3 ABSPACK scaling algorithm.
;
_exptl_crystal_colour red
_exptl_crystal_colour_primary red
_exptl_crystal_density_diffrn 2.051
_exptl_crystal_description irregular
_exptl_crystal_F_000 320
_exptl_crystal_size_max 0.17
_exptl_crystal_size_mid 0.07
_exptl_crystal_size_min 0.04
_refine_diff_density_max 0.281
_refine_diff_density_min -0.301
_refine_diff_density_rms 0.079
_refine_ls_extinction_method none
_refine_ls_goodness_of_fit_ref 1.031
_refine_ls_hydrogen_treatment undef
_refine_ls_matrix_type full
_refine_ls_number_parameters 100
_refine_ls_number_reflns 931
_refine_ls_number_restraints 0
_refine_ls_restrained_S_all 1.031
_refine_ls_R_factor_all 0.0998
_refine_ls_R_factor_gt 0.0517
_refine_ls_shift/su_max 0.000
_refine_ls_shift/su_mean 0.000
_refine_ls_structure_factor_coef Fsqd
_refine_ls_weighting_details 'w=1/[\s^2^(Fo^2^)+(0.0290P)^2^+0.2035P] where P=(Fo^2^+2Fc^2^)/3'
_refine_ls_weighting_scheme calc
_refine_ls_wR_factor_gt 0.1036
_refine_ls_wR_factor_ref 0.1206
_reflns_Friedel_coverage 0.000
_reflns_number_gt 580
_reflns_number_total 931
_reflns_threshold_expression 'I > 2\s(I)'
_cod_data_source_file d4ce00611a2.cif
_cod_data_source_block perFazop
_cod_depositor_comments 'Adding full bibliography for 7248998--7249003.cif.'
_cod_database_code 7248998
_shelx_shelxl_version_number 2018/3
_chemical_oxdiff_formula 'C N H F'
_shelx_space_group_comment
;
The symmetry employed for this shelxl refinement is uniquely defined
by the following loop, which should always be used as a source of
symmetry information in preference to the above space-group names.
They are only intended as comments.
;
_shelx_estimated_absorpt_t_max 0.991
_shelx_estimated_absorpt_t_min 0.962
_olex2_refinement_description
;
;
_olex2_submission_special_instructions 'No special instructions were received'
_oxdiff_exptl_absorpt_empirical_details
;
Empirical correction (ABSPACK) includes:
- Absorption correction using spherical harmonics
- Frame scaling
;
_oxdiff_exptl_absorpt_empirical_full_max 1.594
_oxdiff_exptl_absorpt_empirical_full_min 0.751

loop_
_space_group_symop_operation_xyz
'x, y, z'
'-x, y+1/2, -z+1/2'
'-x, -y, -z'
'x, -y-1/2, z-1/2'

loop_
_atom_site_label
_atom_site_type_symbol
_atom_site_fract_x
_atom_site_fract_y
_atom_site_fract_z
_atom_site_U_iso_or_equiv
_atom_site_adp_type
_atom_site_occupancy
_atom_site_site_symmetry_order
_atom_site_calc_flag
_atom_site_refinement_flags_posn
_atom_site_refinement_flags_adp
_atom_site_refinement_flags_occupancy
_atom_site_disorder_assembly
_atom_site_disorder_group
F2 F 1.1496(3) 0.56837(13) 0.4312(3) 0.0294(6) Uani 1 1 d . . . . .
F4 F 0.2948(3) 0.69587(13) 0.1123(4) 0.0334(6) Uani 1 1 d . . . . .
F3 F 0.4828(3) 0.58990(13) -0.1630(4) 0.0327(6) Uani 1 1 d . . . . .
F1 F 0.9332(4) 0.67759(13) 0.6694(4) 0.0352(6) Uani 1 1 d . . . . .
N1 N 0.6165(5) 0.68626(17) 0.3881(5) 0.0246(8) Uani 1 1 d . . . . .
N2 N 0.9005(5) 0.51456(19) -0.0322(5) 0.0302(8) Uani 1 1 d . . . . .
C2 C 0.9368(6) 0.5983(2) 0.3368(6) 0.0225(9) Uani 1 1 d . . . . .
C3 C 0.8234(5) 0.5741(2) 0.1197(6) 0.0199(8) Uani 1 1 d . . . . .
C1 C 0.8254(7) 0.6540(2) 0.4595(6) 0.0252(9) Uani 1 1 d . . . . .
C5 C 0.5091(6) 0.6641(2) 0.1844(7) 0.0247(9) Uani 1 1 d . . . . .
C4 C 0.6038(6) 0.6096(2) 0.0445(6) 0.0245(9) Uani 1 1 d . . . . .

loop_
_atom_site_aniso_label
_atom_site_aniso_U_11
_atom_site_aniso_U_22
_atom_site_aniso_U_33
_atom_site_aniso_U_23
_atom_site_aniso_U_13
_atom_site_aniso_U_12
F2 0.0288(12) 0.0335(13) 0.0251(13) -0.0011(10) 0.0026(10) 0.0021(10)
F4 0.0251(12) 0.0328(13) 0.0438(15) 0.0023(10) 0.0104(11) 0.0054(9)
F3 0.0283(12) 0.0376(13) 0.0302(14) -0.0016(11) 0.0007(11) 0.0034(10)
F1 0.0391(14) 0.0388(13) 0.0280(14) -0.0085(10) 0.0074(11) -0.0013(10)
N1 0.0242(18) 0.0239(18) 0.028(2) 0.0003(14) 0.0107(16) 0.0001(14)
N2 0.0258(17) 0.035(2) 0.028(2) -0.0071(15) 0.0019(16) 0.0055(15)
C2 0.018(2) 0.0199(19) 0.030(2) 0.0038(17) 0.0050(18) 0.0009(16)
C3 0.0172(19) 0.019(2) 0.024(2) -0.0020(17) 0.0059(17) -0.0006(15)
C1 0.033(2) 0.027(2) 0.016(2) -0.0025(17) 0.0061(19) -0.0055(18)
C5 0.020(2) 0.026(2) 0.032(2) 0.0039(19) 0.0133(19) 0.0024(16)
C4 0.025(2) 0.023(2) 0.024(2) -0.0008(17) 0.0025(18) -0.0050(17)

loop_
_atom_type_symbol
_atom_type_description
_atom_type_scat_dispersion_real
_atom_type_scat_dispersion_imag
_atom_type_scat_source
C C 0.0033 0.0016 'International Tables Vol C Tables 4.2.6.8 and 6.1.1.4'
F F 0.0171 0.0103 'International Tables Vol C Tables 4.2.6.8 and 6.1.1.4'
N N 0.0061 0.0033 'International Tables Vol C Tables 4.2.6.8 and 6.1.1.4'

loop_
_exptl_crystal_face_index_h
_exptl_crystal_face_index_k
_exptl_crystal_face_index_l
_exptl_crystal_face_perp_dist
2 -20 -3 0.0510
7 -4 2 0.0465
-6 14 1 0.0202
-3 -17 -4 0.0486
6 -13 -2 0.0487
8 -5 1 0.0450
-6 12 4 0.0428
-1 12 7 0.0592
0 10 7 0.0647
-5 12 5 0.0529
0 8 8 0.0688
6 -8 -5 0.0698
3 -5 -8 0.0870
0 -1 8 0.0746
0 3 -8 0.0792
0 -7 8 0.0749
8 -2 -2 0.0527
2 7 -8 0.0772
1 -11 7 0.0731
0 11 -7 0.0659
-7 4 -2 0.0202
-1 20 3 0.0298
1 15 -6 0.0603
8 4 -2 0.0546
0 21 -2 0.0275
6 13 0 0.0363
1 22 -1 0.0219
0 22 0 0.0158
0 -22 0 0.0252
2 21 0 0.0187
0 22 1 0.0143
-8 4 -1 0.0187

loop_
_geom_angle_atom_site_label_1
_geom_angle_atom_site_label_2
_geom_angle_atom_site_label_3
_geom_angle
_geom_angle_site_symmetry_1
_geom_angle_site_symmetry_3
_geom_angle_publ_flag
C5 N1 C1 117.1(3) . . ?
N2 N2 C3 115.3(4) 3_765 . ?
F2 C2 C3 122.4(3) . . ?
F2 C2 C1 119.0(3) . . ?
C1 C2 C3 118.6(3) . . ?
C2 C3 N2 128.2(3) . . ?
C4 C3 N2 115.7(3) . . ?
C4 C3 C2 116.1(3) . . ?
F1 C1 C2 119.1(3) . . ?
N1 C1 F1 116.2(3) . . ?
N1 C1 C2 124.8(4) . . ?
F4 C5 C4 119.2(3) . . ?
N1 C5 F4 117.3(3) . . ?
N1 C5 C4 123.5(3) . . ?
F3 C4 C3 120.0(3) . . ?
F3 C4 C5 120.1(3) . . ?
C5 C4 C3 119.9(4) . . ?

loop_
_geom_bond_atom_site_label_1
_geom_bond_atom_site_label_2
_geom_bond_distance
_geom_bond_site_symmetry_2
_geom_bond_publ_flag
F2 C2 1.345(4) . ?
F4 C5 1.336(4) . ?
F3 C4 1.342(4) . ?
F1 C1 1.345(4) . ?
N1 C1 1.311(4) . ?
N1 C5 1.306(4) . ?
N2 N2 1.237(5) 3_765 ?
N2 C3 1.426(4) . ?
C2 C3 1.393(5) . ?
C2 C1 1.373(5) . ?
C3 C4 1.388(5) . ?
C5 C4 1.376(5) . ?

loop_
_exptl_oxdiff_crystal_face_indexfrac_h
_exptl_oxdiff_crystal_face_indexfrac_k
_exptl_oxdiff_crystal_face_indexfrac_l
_exptl_oxdiff_crystal_face_x
_exptl_oxdiff_crystal_face_y
_exptl_oxdiff_crystal_face_z
2.2388 -20.1421 -2.7564 0.8963 -0.2912 0.3344
7.4917 -3.8341 1.6297 -0.0317 0.0103 0.9994
-6.1653 14.4106 0.5806 -0.5106 0.1659 -0.8437
-3.1221 -16.5558 -3.7787 0.8788 -0.2855 -0.3824
6.4294 -13.4194 -2.1952 0.6051 -0.0000 0.7962
7.5088 -5.0532 1.3206 0.0345 -0.0000 0.9994
-6.4216 12.2177 3.5618 -0.6737 -0.1432 -0.7250
-0.6513 12.4648 6.8879 -0.9728 -0.2068 0.1047
-0.2888 10.0885 7.3869 -0.9335 -0.3033 0.1915
-5.4393 11.8493 5.3443 -0.8081 -0.2626 -0.5274
-0.1286 7.7821 7.7534 -0.8850 -0.3940 0.2478
6.3466 -8.3844 -5.4244 0.6928 0.4000 0.6000
3.0902 -5.2649 -8.0031 0.8070 0.5863 0.0712
-0.1296 -1.1068 8.2929 -0.6260 -0.6952 0.3534
-0.0599 3.3490 -8.1725 0.5409 0.7444 -0.3916
0.0712 -7.4400 7.7792 -0.3703 -0.8317 0.4138
8.1914 -1.5744 -1.8527 0.1674 0.3760 0.9114
1.9176 6.8404 -8.0009 0.4000 0.8985 -0.1807
1.0987 -11.0862 6.8514 -0.1763 -0.8295 0.5300
0.1101 11.2051 -7.1438 0.1906 0.8967 -0.3996
-7.4865 4.4955 -1.5152 -0.0000 -0.0000 -1.0000
-0.8901 20.2365 3.1837 -0.9394 0.3052 -0.1560
0.8240 14.6562 -6.2670 0.0000 0.9512 -0.3085
8.0333 4.2190 -2.2141 0.0000 0.5677 0.8232
0.0074 21.2660 -1.9896 -0.5639 0.7761 -0.2822
6.4902 13.1353 -0.2808 -0.4515 0.6215 0.6402
0.8515 21.6707 -0.9759 -0.6624 0.7357 -0.1414
0.1286 21.8854 -0.2010 -0.7287 0.6561 -0.1961
-0.2208 -21.8813 0.1829 0.7304 -0.6577 0.1843
2.2445 20.9724 0.2235 -0.7406 0.6668 0.0830
-0.3459 21.8228 0.6126 -0.7898 0.5738 -0.2169
-7.7417 3.6276 -0.9177 -0.0173 -0.0812 -0.9965
